data_1523722
loop_
_publ_author_name
'Greenfield, P.'
'Beck, P.A.'

_publ_section_title
;
 Intermediate phases in binary systems of certain transition elements
;
_journal_name_full
;
Transactions of the American Institute of Mining, Metallurgical and Petroleum 
Engineers
;
_journal_page_first 265
_journal_page_last 276
_journal_volume 206
_journal_year 1956
_chemical_formula_sum 'Mo0.27 Rh0.73'
_chemical_name_systematic '(Mo0.27 Rh0.73)'
_space_group_IT_number 194
_symmetry_space_group_name_Hall '-P 6c 2c'
_symmetry_space_group_name_H-M 'P 63/m m c'
_cell_angle_alpha 90
_cell_angle_beta 90
_cell_angle_gamma 120
_cell_formula_units_Z 2
_cell_length_a 2.715
_cell_length_b 2.715
_cell_length_c 4.34
_cell_volume 27.705
_citation_journal_id_ASTM TAIMAF
_cod_data_source_file Greenfield_TAIMAF_1956_1272.cif
_cod_data_source_block Mo0.27Rh0.73
_cod_original_cell_volume 27.70512
_cod_database_code 1523722

loop_
_symmetry_equiv_pos_as_xyz
x,y,z
x-y,x,z+1/2
-y,x-y,z
-x,-y,z+1/2
-x+y,-x,z
y,-x+y,z+1/2
-y,-x,-z+1/2
x-y,-y,-z
x,x-y,-z+1/2
y,x,-z
-x+y,y,-z+1/2
-x,-x+y,-z
-x,-y,-z
-x+y,-x,-z-1/2
y,-x+y,-z
x,y,-z-1/2
x-y,x,-z
-y,x-y,-z-1/2
y,x,z-1/2
-x+y,y,z
-x,-x+y,z-1/2
-y,-x,z
x-y,-y,z-1/2
x,x-y,z

loop_
_atom_site_label
_atom_site_type_symbol
_atom_site_fract_x
_atom_site_fract_y
_atom_site_fract_z
_atom_site_occupancy
_atom_site_U_iso_or_equiv
Mo1 Mo 0.3333 0.6667 0.25 0.27 0.0
Rh1 Rh 0.3333 0.6667 0.25 0.73 0.0
